data_4002987
loop_
_publ_author_name
'Zhou, Laidong'
'Assoud, Abdeljalil'
'Shyamsunder, Abhinandan'
'Huq, Ashfia'
'Zhang, Qiang'
'Hartmann, Pascal'
'Kulisch, Joern'
'Nazar, Linda F.'

_publ_section_title
;
 An Entropically Stabilized Fast-Ion Conductor: Li3.25[Si0.25P0.75]S4
;
_journal_issue 19
_journal_name_full 'Chemistry of Materials'
_journal_page_first 7801
_journal_paper_doi 10.1021/acs.chemmater.9b00657
_journal_volume 31
_journal_year 2019
_chemical_formula_moiety 'Li3.21 P0.85 S4 Si0.15'
_chemical_formula_sum 'Li3.21 P0.85 S4 Si0.15'
_chemical_formula_weight 181.08
_space_group_crystal_system orthorhombic
_space_group_IT_number 62
_space_group_name_Hall '-P 2ac 2n'
_space_group_name_H-M_alt 'P n m a'
_symmetry_space_group_name_Hall '-P 2ac 2n'
_symmetry_space_group_name_H-M 'P n m a'
_audit_creation_method SHELXL-2018/3
_cell_angle_alpha 90
_cell_angle_beta 90
_cell_angle_gamma 90
_cell_formula_units_Z 4
_cell_length_a 13.0467(18)
_cell_length_b 8.0707(12)
_cell_length_c 6.1395(9)
_cell_measurement_reflns_used 746
_cell_measurement_temperature 280(2)
_cell_measurement_theta_max 30.140
_cell_measurement_theta_min 3.123
_cell_volume 646.46(16)
_computing_cell_refinement 'SMART, 'Bruker APEX II'
_computing_data_collection 'Bruker kappa APEX II'
_computing_data_reduction 'SAINT, 'Bruker APEX II'
_computing_molecular_graphics Diamond
_computing_structure_refinement 'SHELXL-2016/6 (Sheldrick, 2016)'
_computing_structure_solution 'SHELXT 2014/5 (Sheldrick, 2014)'
_diffrn_ambient_temperature 280(2)
_diffrn_measured_fraction_theta_full 1.000
_diffrn_measured_fraction_theta_max 1.000
_diffrn_measurement_device_type 'BRUKER kappa APEX II'
_diffrn_measurement_method 'Omega and phi scan'
_diffrn_radiation_type MoK\a
_diffrn_radiation_wavelength 0.71073
_diffrn_reflns_av_R_equivalents 0.0473
_diffrn_reflns_av_unetI/netI 0.0276
_diffrn_reflns_Laue_measured_fraction_full 1.000
_diffrn_reflns_Laue_measured_fraction_max 1.000
_diffrn_reflns_limit_h_max 14
_diffrn_reflns_limit_h_min -18
_diffrn_reflns_limit_k_max 10
_diffrn_reflns_limit_k_min -11
_diffrn_reflns_limit_l_max 5
_diffrn_reflns_limit_l_min -8
_diffrn_reflns_number 4421
_diffrn_reflns_point_group_measured_fraction_full 1.000
_diffrn_reflns_point_group_measured_fraction_max 1.000
_diffrn_reflns_theta_full 25.242
_diffrn_reflns_theta_max 30.140
_diffrn_reflns_theta_min 3.123
_diffrn_source 'fine-focus sealed tube'
_exptl_absorpt_coefficient_mu 1.566
_exptl_absorpt_correction_T_max 0.745985
_exptl_absorpt_correction_T_min 0.536630
_exptl_absorpt_correction_type multi-scan
_exptl_absorpt_process_details SADABS
_exptl_crystal_colour colourless
_exptl_crystal_density_diffrn 1.860
_exptl_crystal_description plate
_exptl_crystal_F_000 354
_exptl_crystal_size_max 0.107
_exptl_crystal_size_mid 0.084
_exptl_crystal_size_min 0.020
_refine_diff_density_max 0.581
_refine_diff_density_min -0.390
_refine_diff_density_rms 0.100
_refine_ls_extinction_method none
_refine_ls_goodness_of_fit_ref 1.213
_refine_ls_hydrogen_treatment undef
_refine_ls_matrix_type full
_refine_ls_number_parameters 56
_refine_ls_number_reflns 1025
_refine_ls_number_restraints 0
_refine_ls_restrained_S_all 1.213
_refine_ls_R_factor_all 0.0506
_refine_ls_R_factor_gt 0.0355
_refine_ls_shift/su_max 0.000
_refine_ls_shift/su_mean 0.000
_refine_ls_structure_factor_coef Fsqd
_refine_ls_weighting_details 'w=1/[\s^2^(Fo^2^)+(0.0356P)^2^+0.0506P] where P=(Fo^2^+2Fc^2^)/3'
_refine_ls_weighting_scheme calc
_refine_ls_wR_factor_gt 0.0726
_refine_ls_wR_factor_ref 0.0754
_reflns_Friedel_coverage 0.000
_reflns_number_gt 833
_reflns_number_total 1025
_reflns_threshold_expression 'I > 2\s(I)'
_cod_data_source_file Li3.15Si0.15P0.85S4.cif
_cod_data_source_block Li3.15Si0.15P0.85S4
_cod_database_code 4002987
_shelx_shelxl_version_number 2018/3
_shelx_space_group_comment
;
The symmetry employed for this shelxl refinement is uniquely defined
by the following loop, which should always be used as a source of
symmetry information in preference to the above space-group names.
They are only intended as comments.
;
_shelx_estimated_absorpt_t_min 0.850
_shelx_estimated_absorpt_t_max 0.969

loop_
_space_group_symop_operation_xyz
'x, y, z'
'-x+1/2, -y, z+1/2'
'-x, y+1/2, -z'
'x+1/2, -y+1/2, -z+1/2'
'-x, -y, -z'
'x-1/2, y, -z-1/2'
'x, -y-1/2, z'
'-x-1/2, y-1/2, z-1/2'

loop_
_atom_site_label
_atom_site_type_symbol
_atom_site_fract_x
_atom_site_fract_y
_atom_site_fract_z
_atom_site_U_iso_or_equiv
_atom_site_adp_type
_atom_site_occupancy
_atom_site_site_symmetry_order
_atom_site_calc_flag
_atom_site_refinement_flags_posn
_atom_site_refinement_flags_adp
_atom_site_refinement_flags_occupancy
P1 P 0.08777(6) 0.250000 0.15737(11) 0.01725(18) Uani 0.85 2 d S T P
Si1 Si 0.08777(6) 0.250000 0.15737(11) 0.01725(18) Uani 0.15 2 d S T P
S1 S 0.15251(4) 0.03757(7) 0.27752(9) 0.02667(16) Uani 1 1 d . . .
S2 S -0.06224(6) 0.250000 0.26951(12) 0.02230(18) Uani 1 2 d S T P
S3 S 0.10262(6) 0.250000 -0.17381(12) 0.0265(2) Uani 1 2 d S T P
Li1 Li 0.3310(4) 0.0322(5) 0.3899(9) 0.0451(19) Uani 0.976(19) 1 d . . .
Li2 Li 0.0056(8) 0.0477(11) 0.5580(14) 0.048(4) Uani 0.492(16) 1 d . . .
Li3 Li -0.081(4) 0.250000 -0.220(11) 0.14(3) Uani 0.28(5) 2 d S T .

loop_
_atom_site_aniso_label
_atom_site_aniso_U_11
_atom_site_aniso_U_22
_atom_site_aniso_U_33
_atom_site_aniso_U_23
_atom_site_aniso_U_13
_atom_site_aniso_U_12
P1 0.0182(4) 0.0202(3) 0.0133(3) 0.000 0.0009(3) 0.000
Si1 0.0182(4) 0.0202(3) 0.0133(3) 0.000 0.0009(3) 0.000
S1 0.0246(3) 0.0279(3) 0.0275(3) 0.0060(2) 0.0006(2) 0.0045(2)
S2 0.0192(3) 0.0255(3) 0.0222(4) 0.000 0.0021(3) 0.000
S3 0.0369(5) 0.0279(4) 0.0148(3) 0.000 0.0030(3) 0.000
Li1 0.037(3) 0.041(3) 0.058(3) 0.018(2) -0.007(2) -0.0006(18)
Li2 0.040(5) 0.062(7) 0.042(7) 0.028(5) 0.007(5) 0.001(5)
Li3 0.10(4) 0.10(4) 0.22(8) 0.000 -0.03(3) 0.000

loop_
_atom_type_symbol
_atom_type_description
_atom_type_scat_dispersion_real
_atom_type_scat_dispersion_imag
_atom_type_scat_source
Li Li -0.0003 0.0001 'International Tables Vol C Tables 4.2.6.8 and 6.1.1.4'
P P 0.1023 0.0942 'International Tables Vol C Tables 4.2.6.8 and 6.1.1.4'
S S 0.1246 0.1234 'International Tables Vol C Tables 4.2.6.8 and 6.1.1.4'
Si Si 0.0817 0.0704 'International Tables Vol C Tables 4.2.6.8 and 6.1.1.4'

loop_
_geom_angle_atom_site_label_1
_geom_angle_atom_site_label_2
_geom_angle_atom_site_label_3
_geom_angle
_geom_angle_site_symmetry_1
_geom_angle_site_symmetry_3
S3 P1 S1 108.62(3) . 7_565
S3 P1 S1 108.62(3) . .
S1 P1 S1 113.63(5) 7_565 .
S3 P1 S2 114.83(5) . .
S1 P1 S2 105.63(3) 7_565 .
S1 P1 S2 105.63(3) . .
S3 P1 Li1 54.67(10) . 2_554
S1 P1 Li1 133.36(9) 7_565 2_554
S1 P1 Li1 54.30(10) . 2_554
S2 P1 Li1 120.97(9) . 2_554
S3 P1 Li1 54.67(10) . 8_665
S1 P1 Li1 54.30(10) 7_565 8_665
S1 P1 Li1 133.36(9) . 8_665
S2 P1 Li1 120.97(9) . 8_665
Li1 P1 Li1 98.73(19) 2_554 8_665
P1 S1 Li2 92.1(2) . 5_556
P1 S1 Li1 120.82(10) . .
Li2 S1 Li1 134.4(2) 5_556 .
P1 S1 Li1 83.05(11) . 2_554
Li2 S1 Li1 114.7(2) 5_556 2_554
Li1 S1 Li1 100.79(13) . 2_554
P1 S1 Li3 124.5(11) . 5
Li2 S1 Li3 58.6(14) 5_556 5
Li1 S1 Li3 112.1(11) . 5
Li1 S1 Li3 71.7(16) 2_554 5
P1 S1 Li2 84.7(2) . .
Li2 S1 Li2 24.2(4) 5_556 .
Li1 S1 Li2 121.6(2) . .
Li1 S1 Li2 136.1(2) 2_554 .
Li3 S1 Li2 81.3(15) 5 .
P1 S2 Li1 113.84(11) . 6_556
P1 S2 Li1 113.84(11) . 4_455
Li1 S2 Li1 91.8(2) 6_556 4_455
P1 S2 Li2 84.5(2) . .
Li1 S2 Li2 90.9(2) 6_556 .
Li1 S2 Li2 158.3(2) 4_455 .
P1 S2 Li2 84.5(2) . 7_565
Li1 S2 Li2 158.3(2) 6_556 7_565
Li1 S2 Li2 90.9(2) 4_455 7_565
Li2 S2 Li2 79.0(4) . 7_565
P1 S2 Li2 82.7(2) . 3_556
Li1 S2 Li2 160.4(2) 6_556 3_556
Li1 S2 Li2 71.1(2) 4_455 3_556
Li2 S2 Li2 101.48(8) . 3_556
Li2 S2 Li2 22.8(4) 7_565 3_556
P1 S2 Li2 82.7(2) . 5_556
Li1 S2 Li2 71.1(2) 6_556 5_556
Li1 S2 Li2 160.4(2) 4_455 5_556
Li2 S2 Li2 22.8(4) . 5_556
Li2 S2 Li2 101.48(8) 7_565 5_556
Li2 S2 Li2 123.5(4) 3_556 5_556
P1 S2 Li3 75.4(11) . .
Li1 S2 Li3 63.5(6) 6_556 .
Li1 S2 Li3 63.5(6) 4_455 .
Li2 S2 Li3 135.7(5) . .
Li2 S2 Li3 135.7(5) 7_565 .
Li2 S2 Li3 114.2(3) 3_556 .
Li2 S2 Li3 114.2(3) 5_556 .
P1 S3 Li3 91.3(16) . .
P1 S3 Li1 82.85(12) . 8_665
Li3 S3 Li1 111.5(2) . 8_665
P1 S3 Li1 82.85(12) . 2_554
Li3 S3 Li1 111.5(2) . 2_554
Li1 S3 Li1 134.7(2) 8_665 2_554
P1 S3 Li2 125.10(19) . 1_554
Li3 S3 Li2 56.7(11) . 1_554
Li1 S3 Li2 146.9(2) 8_665 1_554
Li1 S3 Li2 72.3(2) 2_554 1_554
P1 S3 Li2 125.10(19) . 7_564
Li3 S3 Li2 56.7(11) . 7_564
Li1 S3 Li2 72.3(2) 8_665 7_564
Li1 S3 Li2 146.9(2) 2_554 7_564
Li2 S3 Li2 76.4(4) 1_554 7_564
S1 Li1 S2 114.79(17) . 6_656
S1 Li1 S1 111.30(19) . 2
S2 Li1 S1 120.2(2) 6_656 2
S1 Li1 S3 107.93(18) . 2
S2 Li1 S3 113.6(2) 6_656 2
S1 Li1 S3 84.91(13) 2 2
S1 Li1 Li3 124.2(10) . 6_656
S2 Li1 Li3 67.8(10) 6_656 6_656
S1 Li1 Li3 55.3(9) 2 6_656
S3 Li1 Li3 121.9(8) 2 6_656
S1 Li1 P1 120.49(16) . 2
S2 Li1 P1 124.27(17) 6_656 2
S1 Li1 P1 42.66(7) 2 2
S3 Li1 P1 42.48(7) 2 2
Li3 Li1 P1 86.5(8) 6_656 2
S1 Li1 Li2 119.3(3) . 2_554
S2 Li1 Li2 58.8(2) 6_656 2_554
S1 Li1 Li2 122.9(2) 2 2_554
S3 Li1 Li2 56.5(2) 2 2_554
Li3 Li1 Li2 108.7(11) 6_656 2_554
P1 Li1 Li2 87.6(2) 2 2_554
S1 Li1 Li1 88.98(10) . 7_565
S2 Li1 Li1 44.07(12) 6_656 7_565
S1 Li1 Li1 103.26(11) 2 7_565
S3 Li1 Li1 157.36(11) 2 7_565
Li3 Li1 Li1 52.9(8) 6_656 7_565
P1 Li1 Li1 139.37(10) 2 7_565
Li2 Li1 Li1 102.33(19) 2_554 7_565
Li2 Li2 S1 87.4(11) 5_556 5_556
Li2 Li2 Li3 143.8(18) 5_556 1_556
S1 Li2 Li3 63.3(11) 5_556 1_556
Li2 Li2 S2 87.2(10) 5_556 .
S1 Li2 S2 100.2(4) 5_556 .
Li3 Li2 S2 78.3(13) 1_556 .
Li2 Li2 S1 68.3(10) 5_556 .
S1 Li2 S1 155.8(4) 5_556 .
Li3 Li2 S1 138.5(11) 1_556 .
S2 Li2 S1 79.4(2) . .
Li2 Li2 S3 159.2(14) 5_556 1_556
S1 Li2 S3 109.1(3) 5_556 1_556
Li3 Li2 S3 56.9(12) 1_556 1_556
S2 Li2 S3 101.7(3) . 1_556
S1 Li2 S3 94.6(3) . 1_556
Li2 Li2 S2 70.0(9) 5_556 5_556
S1 Li2 S2 79.4(3) 5_556 5_556
Li3 Li2 S2 120.3(13) 1_556 5_556
S2 Li2 S2 157.2(4) . 5_556
S1 Li2 S2 91.7(3) . 5_556
S3 Li2 S2 99.9(3) 1_556 5_556
Li2 Li2 Li1 113.4(12) 5_556 2
S1 Li2 Li1 105.2(3) 5_556 2
Li3 Li2 Li1 95.4(14) 1_556 2
S2 Li2 Li1 147.7(4) . 2
S1 Li2 Li1 85.4(3) . 2
S3 Li2 Li1 51.17(19) 1_556 2
S2 Li2 Li1 50.10(18) 5_556 2
Li2 Li2 Li2 136.6(9) 5_556 7_565
S1 Li2 Li2 106.7(2) 5_556 7_565
Li3 Li2 Li2 47.4(11) 1_556 7_565
S2 Li2 Li2 50.5(2) . 7_565
S1 Li2 Li2 91.8(2) . 7_565
S3 Li2 Li2 51.8(2) 1_556 7_565
S2 Li2 Li2 151.7(2) 5_556 7_565
Li1 Li2 Li2 102.33(19) 2 7_565
Li2 Li2 Li3 25.3(13) 5_556 5
S1 Li2 Li3 108.1(9) 5_556 5
Li3 Li2 Li3 169.2(6) 1_556 5
S2 Li2 Li3 97.5(10) . 5
S1 Li2 Li3 48.6(9) . 5
S3 Li2 Li3 133.9(10) 1_556 5
S2 Li2 Li3 61.7(9) 5_556 5
Li1 Li2 Li3 93.3(10) 2 5
Li2 Li2 Li3 136.3(9) 7_565 5
Li2 Li3 Li2 85(2) 1_554 7_564
Li2 Li3 S3 66.4(14) 1_554 .
Li2 Li3 S3 66.4(14) 7_564 .
Li2 Li3 S1 58.1(6) 1_554 5
Li2 Li3 S1 136(3) 7_564 5
S3 Li3 S1 112.4(12) . 5
Li2 Li3 S1 136(3) 1_554 3
Li2 Li3 S1 58.1(6) 7_564 3
S3 Li3 S1 112.4(12) . 3
S1 Li3 S1 134(2) 5 3
Li2 Li3 Li1 170(2) 1_554 4_455
Li2 Li3 Li1 99.7(4) 7_564 4_455
S3 Li3 Li1 108.0(18) . 4_455
S1 Li3 Li1 120(2) 5 4_455
S1 Li3 Li1 53.1(8) 3 4_455
Li2 Li3 Li1 99.7(4) 1_554 6_556
Li2 Li3 Li1 170(2) 7_564 6_556
S3 Li3 Li1 108.0(18) . 6_556
S1 Li3 Li1 53.1(8) 5 6_556
S1 Li3 Li1 120(2) 3 6_556
Li1 Li3 Li1 74.2(16) 4_455 6_556
Li2 Li3 S2 121.7(16) 1_554 .
Li2 Li3 S2 121.7(16) 7_564 .
S3 Li3 S2 78.6(16) . .
S1 Li3 S2 99.8(16) 5 .
S1 Li3 S2 99.8(16) 3 .
Li1 Li3 S2 48.7(10) 4_455 .
Li1 Li3 S2 48.7(10) 6_556 .
Li2 Li3 Li2 10.8(6) 1_554 5
Li2 Li3 Li2 90(2) 7_564 5
S3 Li3 Li2 77.2(13) . 5
S1 Li3 Li2 50.0(7) 5 5
S1 Li3 Li2 133(2) 3 5
Li1 Li3 Li2 170.3(17) 4_455 5
Li1 Li3 Li2 96.59(18) 6_556 5
S2 Li3 Li2 126.7(11) . 5
Li2 Li3 Li2 90(2) 1_554 3
Li2 Li3 Li2 10.8(6) 7_564 3
S3 Li3 Li2 77.2(13) . 3
S1 Li3 Li2 133(2) 5 3
S1 Li3 Li2 50.0(7) 3 3
Li1 Li3 Li2 96.59(18) 4_455 3
Li1 Li3 Li2 170.3(17) 6_556 3
S2 Li3 Li2 126.7(11) . 3
Li2 Li3 Li2 92.5(17) 5 3

loop_
_geom_bond_atom_site_label_1
_geom_bond_atom_site_label_2
_geom_bond_distance
_geom_bond_site_symmetry_2
P1 S3 2.0425(10) .
P1 S1 2.0486(7) 7_565
P1 S1 2.0486(7) .
P1 S2 2.0747(11) .
P1 Li1 3.001(4) 2_554
P1 Li1 3.001(4) 8_665
S1 Li2 2.398(10) 5_556
S1 Li1 2.429(5) .
S1 Li1 2.455(5) 2_554
S1 Li3 2.52(2) 5
S1 Li2 2.578(10) .
S2 Li1 2.447(4) 6_556
S2 Li1 2.447(4) 4_455
S2 Li2 2.567(9) .
S2 Li2 2.567(9) 7_565
S2 Li2 2.727(9) 3_556
S2 Li2 2.727(9) 5_556
S2 Li3 3.01(7) .
S3 Li3 2.42(5) .
S3 Li1 2.468(5) 8_665
S3 Li1 2.468(5) 2_554
S3 Li2 2.642(9) 1_554
S3 Li2 2.642(9) 7_564
Li1 Li3 2.92(5) 6_656
Li1 Li2 3.018(11) 2_554
Li1 Li1 3.516(9) 7_565
Li2 Li2 1.059(19) 5_556
Li2 Li3 2.41(5) 1_556
Li2 Li2 3.266(18) 7_565
Li2 Li3 3.33(5) 5
